data_9017673
loop_
_publ_author_name
'Yakubovich, O. V.'
'Steele, I. M.'
'Chernyshev, V. V.'
'Zayakina, N. V.'
'Gamyanin, G. N.'
'Karimova, O. V.'

_publ_section_title
;
 The crystal structure of arangasite, Al2F(PO4)(SO4)*9H2O
 determined using low-temperature synchrotron data
;
_journal_name_full 'Mineralogical Magazine'
_journal_page_first 889
_journal_page_last 903
_journal_volume 78
_journal_year 2014
_chemical_compound_source 'Alyaskitovoje deposit, Eastern Yakutiya, Russia'
_chemical_formula_sum 'Al2 F H18 O17 P S'
_chemical_name_mineral Arangasite
_space_group_IT_number 13
_space_group_name_Hall '-P 2ya'
_space_group_name_H-M_alt 'P 1 2/a 1'
_symmetry_space_group_name_H-M 'P 1 2/a 1'
_cell_angle_alpha 90
_cell_angle_beta 100.403
_cell_angle_gamma 90
_cell_length_a 7.0731
_cell_length_b 9.634
_cell_length_c 10.827
_cell_formula_units_Z 2
_cell_volume 725.649
_database_code_amcsd 0020583
_exptl_crystal_density_diffrn 1.950
_cod_data_source_file inputs/fixed/downloads/18/18580.cif
_cod_data_source_block 18580
_cod_original_cell_volume 725.648
_cod_original_formula_sum 'Al2 P S O17 F H18'
_cod_database_code 9017673

loop_
_space_group_symop_operation_xyz
x,y,z
1/2-x,y,-z
1/2+x,-y,z
-x,-y,-z

loop_
_atom_site_label
_atom_site_fract_x
_atom_site_fract_y
_atom_site_fract_z
_atom_site_occupancy
_atom_site_U_iso_or_equiv
Al 0.83490 0.17600 0.85950 1.00000 0.02000
P 0.75000 -0.09950 0.00000 1.00000 0.01700
S 0.75000 -0.18470 0.50000 1.00000 0.02330
O1 0.82390 0.00940 -0.09870 1.00000 0.02030
O2 0.91050 -0.19370 0.06620 1.00000 0.02130
O3 0.79860 -0.09530 0.39980 1.00000 0.02450
O4 0.91590 -0.27270 0.55170 1.00000 0.03030
O5 0.83460 0.36780 0.81830 1.00000 0.02930
O6 0.93080 0.16960 0.22030 1.00000 0.02450
O7 0.11130 -0.13290 0.30140 1.00000 0.02290
O8 0.75000 0.54460 0.00000 1.00000 0.04700
O9 0.98330 0.45530 0.63930 0.50000 0.04100
O10 0.83850 0.43850 0.59040 0.50000 0.04500
F 0.75000 0.22990 0.00000 1.00000 0.02300
H1 0.80200 0.43800 0.85700 1.00000 0.05000
H2 0.82100 0.40200 0.74500 1.00000 0.05000
H3 0.95800 0.08800 0.20000 1.00000 0.05000
H4 0.98200 0.21900 0.28300 1.00000 0.05000
H5 0.16000 -0.06100 0.34000 1.00000 0.07000
H6 0.10300 -0.21500 0.32800 1.00000 0.07000
H7 0.81000 0.61600 0.03300 0.50000 0.03000
H7a 0.76000 0.54300 0.08000 0.50000 0.03000
H8 0.10200 0.44900 0.67100 1.00000 0.07000
H9 0.93600 0.53100 0.60800 1.00000 0.07000

loop_
_cod_related_entry_id
_cod_related_entry_database
_cod_related_entry_code
1 AMCSD 0020583
